data_7060266
loop_
_publ_author_name
'Du, Rongkai'
'Xu, Juan'
'Li, Jing'
'Zhang, Lei'
'Ning, Lifeng'
'Li, Shan'

_publ_section_title
;
 Pharmaceutical salt and salt hydrates of vortioxetine with sulfonic acid
 to ameliorate the solubility and hygroscopicity via the charge-assisted
 hydrogen bond assembly
;
_journal_issue 3
_journal_name_full 'New Journal of Chemistry'
_journal_page_first 1474
_journal_page_last 1481
_journal_paper_doi 10.1039/D0NJ05052K
_journal_volume 45
_journal_year 2021
_chemical_formula_moiety 'C6 H6 N O3 S, C18 H23 N2 S'
_chemical_formula_sum 'C24 H29 N3 O3 S2'
_chemical_formula_weight 471.62
_space_group_crystal_system orthorhombic
_space_group_IT_number 33
_space_group_name_Hall 'P 2c -2n'
_space_group_name_H-M_alt 'P n a 21'
_atom_sites_solution_hydrogens mixed
_atom_sites_solution_primary dual
_audit_creation_date 2019-08-20
_audit_creation_method
;
Olex2 1.2
(compiled 2018.05.29 svn.r3508 for OlexSys, GUI svn.r5506)
;
_audit_update_record
;
2019-10-06 deposited with the CCDC.	2020-12-07 downloaded from the CCDC.
;
_cell_angle_alpha 90
_cell_angle_beta 90
_cell_angle_gamma 90
_cell_formula_units_Z 8
_cell_length_a 15.7632(16)
_cell_length_b 6.4133(6)
_cell_length_c 46.610(4)
_cell_measurement_reflns_used 3133
_cell_measurement_temperature 293(2)
_cell_measurement_theta_max 23.2940
_cell_measurement_theta_min 4.0710
_cell_volume 4712.0(8)
_computing_cell_refinement 'CrysAlisPro 1.171.38.41 (Rigaku OD, 2015)'
_computing_data_collection 'CrysAlisPro 1.171.38.41 (Rigaku OD, 2015)'
_computing_data_reduction 'CrysAlisPro 1.171.38.41 (Rigaku OD, 2015)'
_computing_molecular_graphics 'Olex2 (Dolomanov et al., 2009)'
_computing_publication_material 'Olex2 (Dolomanov et al., 2009)'
_computing_structure_refinement 'ShelXL (Sheldrick, 2015)'
_computing_structure_solution 'ShelXT (Sheldrick, 2015)'
_diffrn_ambient_temperature 293(2)
_diffrn_detector 'CCD plate'
_diffrn_detector_area_resol_mean 8.0606
_diffrn_detector_type Eos
_diffrn_measured_fraction_theta_full 0.974
_diffrn_measured_fraction_theta_max 0.998
_diffrn_measurement_details
;
List of Runs (angles in degrees, time in seconds):

  # Type    Start    End  Width  t~exp~   \w     \q     \k     \f   Frames
#--------------------------------------------------------------------------
  1  \w     43.00  81.25   0.75    7.50    --   15.49  57.00 -30.00   51
  2  \w    -14.00  12.25   0.75    7.50    --  -16.28  19.00-180.00   35
  3  \w    -51.00  13.50   0.75    7.50    --   15.49 -77.00-150.00   86
  4  \w    -25.00  10.25   0.75    7.50    --  -16.28 -99.00  30.00   47
  5  \w    -44.00 -18.50   0.75    7.50    --  -16.28  90.00 104.00   34
;
_diffrn_measurement_device 'four-circle diffractometer'
_diffrn_measurement_device_type 'Xcalibur, Eos, Gemini'
_diffrn_measurement_method '\w scans'
_diffrn_orient_matrix_type 'CrysAlisPro convention (1999,Acta A55,543-557)'
_diffrn_orient_matrix_UB_11 -0.0098367000
_diffrn_orient_matrix_UB_12 -0.0495496000
_diffrn_orient_matrix_UB_13 -0.0279078000
_diffrn_orient_matrix_UB_21 0.0111000000
_diffrn_orient_matrix_UB_22 -0.0133623000
_diffrn_orient_matrix_UB_23 -0.0302409000
_diffrn_orient_matrix_UB_31 0.0034476000
_diffrn_orient_matrix_UB_32 -0.0979999000
_diffrn_orient_matrix_UB_33 0.0181221000
_diffrn_radiation_monochromator graphite
_diffrn_radiation_probe x-ray
_diffrn_radiation_type MoK\a
_diffrn_radiation_wavelength 0.71073
_diffrn_reflns_av_R_equivalents 0.0983
_diffrn_reflns_av_unetI/netI 0.1403
_diffrn_reflns_Laue_measured_fraction_full 0.974
_diffrn_reflns_Laue_measured_fraction_max 0.998
_diffrn_reflns_limit_h_max 18
_diffrn_reflns_limit_h_min -13
_diffrn_reflns_limit_k_max 6
_diffrn_reflns_limit_k_min -7
_diffrn_reflns_limit_l_max 55
_diffrn_reflns_limit_l_min -40
_diffrn_reflns_number 15469
_diffrn_reflns_point_group_measured_fraction_full 0.776
_diffrn_reflns_point_group_measured_fraction_max 0.794
_diffrn_reflns_theta_full 25.242
_diffrn_reflns_theta_max 25.026
_diffrn_reflns_theta_min 3.385
_diffrn_source 'fine-focus sealed X-ray tube'
_diffrn_source_type 'Enhance (Mo) X-ray Source'
_exptl_absorpt_coefficient_mu 0.257
_exptl_absorpt_correction_T_max 1.00000
_exptl_absorpt_correction_T_min 0.51379
_exptl_absorpt_correction_type multi-scan
_exptl_absorpt_process_details
;
CrysAlisPro 1.171.38.41 (Rigaku Oxford Diffraction, 2015)
Empirical absorption correction using spherical harmonics,
 implemented in SCALE3 ABSPACK scaling algorithm.
;
_exptl_crystal_colour 'clear light yellow'
_exptl_crystal_colour_lustre clear
_exptl_crystal_colour_modifier light
_exptl_crystal_colour_primary yellow
_exptl_crystal_density_diffrn 1.330
_exptl_crystal_description plate
_exptl_crystal_F_000 2000
_exptl_crystal_size_max 0.24
_exptl_crystal_size_mid 0.22
_exptl_crystal_size_min 0.12
_refine_diff_density_max 0.341
_refine_diff_density_min -0.829
_refine_diff_density_rms 0.074
_refine_ls_abs_structure_details
;
 Flack x determined using 1043 quotients [(I+)-(I-)]/[(I+)+(I-)]
 (Parsons and Flack (2004), Acta Cryst. A60, s61).
;
_refine_ls_abs_structure_Flack 0.54(13)
_refine_ls_extinction_method none
_refine_ls_goodness_of_fit_ref 1.042
_refine_ls_hydrogen_treatment constr
_refine_ls_matrix_type full
_refine_ls_number_parameters 583
_refine_ls_number_reflns 6626
_refine_ls_number_restraints 1
_refine_ls_restrained_S_all 1.042
_refine_ls_R_factor_all 0.1292
_refine_ls_R_factor_gt 0.0853
_refine_ls_shift/su_max 0.000
_refine_ls_shift/su_mean 0.000
_refine_ls_structure_factor_coef Fsqd
_refine_ls_weighting_details
;
 w=1/[\s^2^(Fo^2^)+(0.0583P)^2^]
 where P=(Fo^2^+2Fc^2^)/3
;
_refine_ls_weighting_scheme calc
_refine_ls_wR_factor_gt 0.1600
_refine_ls_wR_factor_ref 0.1854
_reflns_Friedel_coverage 0.571
_reflns_Friedel_fraction_full 0.572
_reflns_Friedel_fraction_max 0.586
_reflns_number_gt 4303
_reflns_number_total 6626
_reflns_threshold_expression 'I > 2\s(I)'
_cod_data_source_file d0nj05052k2.cif
_cod_data_source_block VOT-SA
_cod_depositor_comments 'Adding full bibliography for 7060266--7060269.cif.'
_cod_original_cell_volume 4712.0(7)
_cod_database_code 7060266
_shelxl_version_number 2013-2
_shelx_space_group_comment
;
The symmetry employed for this shelxl refinement is uniquely defined
by the following loop, which should always be used as a source of
symmetry information in preference to the above space-group names.
They are only intended as comments.
;
_shelx_estimated_absorpt_t_max 0.970
_shelx_estimated_absorpt_t_min 0.941
_reflns_odcompleteness_completeness 99.55
_reflns_odcompleteness_iscentric 1
_reflns_odcompleteness_theta 26.32
_olex2_refinement_description
;
1. Fixed Uiso
 At 1.2 times of:
  All C(H) groups, All C(H,H) groups, All N(H,H) groups
 At 1.5 times of:
  All C(H,H,H) groups
2.a Rotating group:
 N3B(H3BC,H3BD), N3A(H3AC,H3AD)
2.b Secondary CH2 refined with riding coordinates:
 C1A(H1AC,H1AD), N1A(H1AA,H1AB), C2A(H2AA,H2AB), C3A(H3AA,H3AB), C4A(H4AA,
 H4AB), C1B(H1BC,H1BD), N1B(H1BA,H1BB), C2B(H2BA,H2BB), C3B(H3BA,H3BB),
 C4B(H4BA,H4BB)
2.c Aromatic/amide H refined with riding coordinates:
 C20B(H20B), C21B(H21B), C23B(H23B), C24B(H24B), C6A(H6A), C7A(H7A), C8A(H8A),
 C9A(H9A), C13A(H13A), C15A(H15A), C16A(H16A), C6B(H6B), C7B(H7B), C8B(H8B),
 C9B(H9B), C13B(H13B), C15B(H15B), C16B(H16B), C20A(H20A), C21A(H21A),
 C23A(H23A), C24A(H24A)
2.d Idealised Me refined as rotating group:
 C17A(H17A,H17B,H17C), C18A(H18A,H18B,H18C), C17B(H17D,H17E,H17F), C18B(H18D,
 H18E,H18F)
;
_olex2_submission_special_instructions 'No special instructions were received'
_oxdiff_exptl_absorpt_empirical_details
;
Empirical correction (ABSPACK) includes:
- Absorption correction using spherical harmonics
- Frame scaling
;
_oxdiff_exptl_absorpt_empirical_full_max 1.409
_oxdiff_exptl_absorpt_empirical_full_min 0.689

loop_
_space_group_symop_operation_xyz
'x, y, z'
'-x, -y, z+1/2'
'x+1/2, -y+1/2, z'
'-x+1/2, y+1/2, z+1/2'

loop_
_atom_site_label
_atom_site_type_symbol
_atom_site_fract_x
_atom_site_fract_y
_atom_site_fract_z
_atom_site_U_iso_or_equiv
_atom_site_adp_type
_atom_site_occupancy
_atom_site_site_symmetry_order
_atom_site_calc_flag
_atom_site_refinement_flags_posn
_atom_site_refinement_flags_adp
_atom_site_refinement_flags_occupancy
_atom_site_disorder_assembly
_atom_site_disorder_group
O00J O 0.5104(5) -0.4133(10) 0.45165(19) 0.045(2) Uani 1 1 d . . . . .
S2B S 0.51356(18) -0.1860(4) 0.44775(6) 0.0307(7) Uani 1 1 d . . . . .
N3B N 0.1683(6) 0.1488(14) 0.4691(2) 0.038(3) Uani 1 1 d . . . . .
H3BC H 0.1314 0.0515 0.4728 0.045 Uiso 1 1 d GR . . . .
H3BD H 0.1668 0.2396 0.4829 0.045 Uiso 1 1 d GR . . . .
O005 O 0.5732(5) -0.0790(12) 0.46667(18) 0.041(2) Uani 1 1 d . . . . .
O006 O 0.5269(5) -0.1327(12) 0.41767(16) 0.042(2) Uani 1 1 d . . . . .
C19B C 0.4142(7) -0.0913(14) 0.4559(2) 0.023(2) Uani 1 1 d . . . . .
C20B C 0.3418(7) -0.2213(17) 0.4548(3) 0.035(3) Uani 1 1 d . . . . .
H20B H 0.3491 -0.3618 0.4505 0.042 Uiso 1 1 calc R . . . .
C21B C 0.2612(8) -0.1484(16) 0.4597(2) 0.033(3) Uani 1 1 d . . . . .
H21B H 0.2148 -0.2371 0.4584 0.040 Uiso 1 1 calc R . . . .
C22B C 0.2502(7) 0.0630(17) 0.4670(2) 0.029(3) Uani 1 1 d . . . . .
C23B C 0.3220(7) 0.1908(17) 0.4697(2) 0.031(3) Uani 1 1 d . . . . .
H23B H 0.3155 0.3286 0.4755 0.038 Uiso 1 1 calc R . . . .
C24B C 0.4002(8) 0.1163(16) 0.4641(2) 0.033(3) Uani 1 1 d . . . . .
H24B H 0.4464 0.2057 0.4657 0.039 Uiso 1 1 calc R . . . .
C1A C 0.1770(9) 0.8372(17) 0.5993(3) 0.047(3) Uani 1 1 d . . . . .
H1AC H 0.2239 0.8986 0.5888 0.057 Uiso 1 1 calc R . . . .
H1AD H 0.1993 0.7770 0.6169 0.057 Uiso 1 1 calc R . . . .
N1A N 0.1374(7) 0.6728(14) 0.5819(2) 0.043(3) Uani 1 1 d . . . . .
H1AA H 0.1778 0.5610 0.5788 0.051 Uiso 1 1 calc R . . . .
H1AB H 0.1220 0.7294 0.5633 0.051 Uiso 1 1 calc R . . . .
S1A S 0.0995(2) 1.0658(5) 0.67743(8) 0.0568(11) Uani 1 1 d . . . . .
C2A C 0.1132(7) 1.0035(18) 0.6066(3) 0.042(3) Uani 1 1 d . . . . .
H2AA H 0.1397 1.1085 0.6186 0.051 Uiso 1 1 calc R . . . .
H2AB H 0.0940 1.0707 0.5891 0.051 Uiso 1 1 calc R . . . .
N2A N 0.0402(6) 0.9128(13) 0.62178(19) 0.030(2) Uani 1 1 d . . . . .
C3A C -0.0023(7) 0.7590(17) 0.6036(3) 0.039(3) Uani 1 1 d . . . . .
H3AA H -0.0225 0.8253 0.5862 0.047 Uiso 1 1 calc R . . . .
H3AB H -0.0507 0.7009 0.6136 0.047 Uiso 1 1 calc R . . . .
C4A C 0.0599(8) 0.5873(17) 0.5962(3) 0.043(3) Uani 1 1 d . . . . .
H4AA H 0.0763 0.5144 0.6135 0.051 Uiso 1 1 calc R . . . .
H4AB H 0.0327 0.4878 0.5835 0.051 Uiso 1 1 calc R . . . .
C5A C -0.0145(8) 1.0707(17) 0.6335(2) 0.037(3) Uani 1 1 d . . . . .
C6A C -0.0886(8) 1.1323(18) 0.6200(2) 0.042(3) Uani 1 1 d . . . . .
H6A H -0.1042 1.0702 0.6028 0.050 Uiso 1 1 calc R . . . .
C7A C -0.1401(8) 1.286(2) 0.6319(3) 0.044(3) Uani 1 1 d . . . . .
H7A H -0.1901 1.3245 0.6227 0.052 Uiso 1 1 calc R . . . .
C8A C -0.1167(8) 1.379(2) 0.6571(3) 0.055(4) Uani 1 1 d . . . . .
H8A H -0.1509 1.4824 0.6650 0.066 Uiso 1 1 calc R . . . .
C9A C -0.0437(9) 1.322(2) 0.6706(3) 0.055(4) Uani 1 1 d . . . . .
H9A H -0.0277 1.3903 0.6873 0.066 Uiso 1 1 calc R . . . .
C10A C 0.0080(8) 1.161(2) 0.6597(2) 0.042(3) Uani 1 1 d . . . . .
C11A C 0.1128(9) 1.247(2) 0.7060(3) 0.051(4) Uani 1 1 d . . . . .
C12A C 0.1518(9) 1.440(2) 0.7025(3) 0.051(4) Uani 1 1 d . . . . .
C13A C 0.1621(9) 1.568(2) 0.7266(3) 0.059(4) Uani 1 1 d . . . . .
H13A H 0.1896 1.6955 0.7247 0.070 Uiso 1 1 calc R . . . .
C14A C 0.1318(8) 1.507(2) 0.7537(3) 0.046(3) Uani 1 1 d . . . . .
C15A C 0.0951(10) 1.315(2) 0.7565(3) 0.068(4) Uani 1 1 d . . . . .
H15A H 0.0754 1.2704 0.7743 0.082 Uiso 1 1 calc R . . . .
C16A C 0.0872(9) 1.186(2) 0.7328(3) 0.055(4) Uani 1 1 d . . . . .
H16A H 0.0637 1.0542 0.7351 0.066 Uiso 1 1 calc R . . . .
C17A C 0.1822(10) 1.513(2) 0.6733(3) 0.083(5) Uani 1 1 d . . . . .
H17A H 0.2122 1.4011 0.6640 0.124 Uiso 1 1 calc GR . . . .
H17B H 0.2194 1.6299 0.6755 0.124 Uiso 1 1 calc GR . . . .
H17C H 0.1343 1.5523 0.6618 0.124 Uiso 1 1 calc GR . . . .
C18A C 0.1468(11) 1.653(2) 0.7790(3) 0.077(5) Uani 1 1 d . . . . .
H18A H 0.1121 1.7746 0.7769 0.116 Uiso 1 1 calc GR . . . .
H18B H 0.2055 1.6927 0.7795 0.116 Uiso 1 1 calc GR . . . .
H18C H 0.1323 1.5824 0.7965 0.116 Uiso 1 1 calc GR . . . .
C1B C 0.5915(7) 0.3622(18) 0.3953(3) 0.036(3) Uani 1 1 d . . . . .
H1BC H 0.5450 0.4198 0.4064 0.043 Uiso 1 1 calc R . . . .
H1BD H 0.5684 0.3024 0.3778 0.043 Uiso 1 1 calc R . . . .
N1B N 0.6348(6) 0.1984(14) 0.41207(19) 0.035(2) Uani 1 1 d . . . . .
H1BA H 0.5963 0.0821 0.4148 0.043 Uiso 1 1 calc R . . . .
H1BB H 0.6491 0.2533 0.4309 0.043 Uiso 1 1 calc R . . . .
S1B S 0.6550(2) 0.6332(5) 0.31901(7) 0.0490(9) Uani 1 1 d . . . . .
C2B C 0.6543(7) 0.5344(17) 0.3877(2) 0.034(3) Uani 1 1 d . . . . .
H2BA H 0.6261 0.6393 0.3762 0.040 Uiso 1 1 calc R . . . .
H2BB H 0.6741 0.6007 0.4052 0.040 Uiso 1 1 calc R . . . .
N2B N 0.7254(6) 0.4525(13) 0.37223(19) 0.028(2) Uani 1 1 d . . . . .
C3B C 0.7716(7) 0.2987(16) 0.3902(3) 0.034(3) Uani 1 1 d . . . . .
H3BA H 0.7922 0.3655 0.4075 0.040 Uiso 1 1 calc R . . . .
H3BB H 0.8200 0.2448 0.3797 0.040 Uiso 1 1 calc R . . . .
C4B C 0.7129(8) 0.1232(17) 0.3979(3) 0.043(3) Uani 1 1 d . . . . .
H4BA H 0.6977 0.0476 0.3806 0.052 Uiso 1 1 calc R . . . .
H4BB H 0.7421 0.0274 0.4106 0.052 Uiso 1 1 calc R . . . .
C5B C 0.7800(7) 0.6100(16) 0.3599(2) 0.031(3) Uani 1 1 d . . . . .
C6B C 0.8578(7) 0.6650(16) 0.3719(3) 0.036(3) Uani 1 1 d . . . . .
H6B H 0.8773 0.5967 0.3882 0.043 Uiso 1 1 calc R . . . .
C7B C 0.9063(8) 0.8221(19) 0.3594(3) 0.047(3) Uani 1 1 d . . . . .
H7B H 0.9592 0.8556 0.3670 0.057 Uiso 1 1 calc R . . . .
C8B C 0.8768(8) 0.924(2) 0.3368(3) 0.048(4) Uani 1 1 d . . . . .
H8B H 0.9091 1.0309 0.3289 0.058 Uiso 1 1 calc R . . . .
C9B C 0.7998(9) 0.8759(19) 0.3246(3) 0.051(4) Uani 1 1 d . . . . .
H9B H 0.7802 0.9520 0.3090 0.061 Uiso 1 1 calc R . . . .
C10B C 0.7513(7) 0.7151(17) 0.3356(3) 0.032(3) Uani 1 1 d . . . . .
C11B C 0.6398(7) 0.8200(18) 0.2909(2) 0.036(3) Uani 1 1 d . . . . .
C12B C 0.6015(8) 1.0079(19) 0.2964(3) 0.044(3) Uani 1 1 d . . . . .
C13B C 0.5899(10) 1.146(2) 0.2732(3) 0.054(4) Uani 1 1 d . . . . .
H13B H 0.5627 1.2728 0.2765 0.064 Uiso 1 1 calc R . . . .
C14B C 0.6176(8) 1.1006(19) 0.2455(3) 0.042(3) Uani 1 1 d . . . . .
C15B C 0.6573(9) 0.909(2) 0.2416(3) 0.054(4) Uani 1 1 d . . . . .
H15B H 0.6766 0.8719 0.2234 0.065 Uiso 1 1 calc R . . . .
C16B C 0.6685(9) 0.773(2) 0.2638(3) 0.054(4) Uani 1 1 d . . . . .
H16B H 0.6961 0.6473 0.2606 0.065 Uiso 1 1 calc R . . . .
C17B C 0.5714(11) 1.072(2) 0.3252(3) 0.079(5) Uani 1 1 d . . . . .
H17D H 0.5365 0.9641 0.3332 0.118 Uiso 1 1 calc GR . . . .
H17E H 0.5390 1.1983 0.3236 0.118 Uiso 1 1 calc GR . . . .
H17F H 0.6193 1.0958 0.3375 0.118 Uiso 1 1 calc GR . . . .
C18B C 0.6034(10) 1.255(2) 0.2215(3) 0.065(4) Uani 1 1 d . . . . .
H18D H 0.6407 1.2238 0.2058 0.097 Uiso 1 1 calc GR . . . .
H18E H 0.6148 1.3937 0.2283 0.097 Uiso 1 1 calc GR . . . .
H18F H 0.5456 1.2470 0.2151 0.097 Uiso 1 1 calc GR . . . .
O1A O 0.2614(5) 0.0727(11) 0.54060(19) 0.045(2) Uani 1 1 d . . . . .
O2A O 0.1952(5) 0.4011(13) 0.52746(17) 0.042(2) Uani 1 1 d . . . . .
S2A S 0.25667(18) 0.2949(4) 0.54539(7) 0.0315(7) Uani 1 1 d . . . . .
N3A N 0.5976(6) 0.6630(14) 0.52526(19) 0.036(2) Uani 1 1 d . . . . .
H3AC H 0.6348 0.5694 0.5210 0.043 Uiso 1 1 d GR . . . .
H3AD H 0.5970 0.7568 0.5120 0.043 Uiso 1 1 d GR . . . .
O3A O 0.2412(5) 0.3442(12) 0.57576(15) 0.037(2) Uani 1 1 d . . . . .
C19A C 0.3582(7) 0.4030(15) 0.5376(2) 0.029(3) Uani 1 1 d . . . . .
C20A C 0.3658(7) 0.6073(16) 0.5293(2) 0.033(3) Uani 1 1 d . . . . .
H20A H 0.3177 0.6898 0.5271 0.040 Uiso 1 1 calc R . . . .
C21A C 0.4460(8) 0.6904(17) 0.5241(3) 0.037(3) Uani 1 1 d . . . . .
H21A H 0.4514 0.8291 0.5186 0.044 Uiso 1 1 calc R . . . .
C22A C 0.5172(7) 0.5688(16) 0.5272(2) 0.027(3) Uani 1 1 d . . . . .
C23A C 0.5081(6) 0.3585(16) 0.5345(3) 0.030(3) Uani 1 1 d . . . . .
H23A H 0.5558 0.2736 0.5358 0.036 Uiso 1 1 calc R . . . .
C24A C 0.4290(7) 0.2764(15) 0.5400(2) 0.030(3) Uani 1 1 d . . . . .
H24A H 0.4232 0.1371 0.5452 0.036 Uiso 1 1 calc R . . . .

loop_
_atom_site_aniso_label
_atom_site_aniso_U_11
_atom_site_aniso_U_22
_atom_site_aniso_U_33
_atom_site_aniso_U_23
_atom_site_aniso_U_13
_atom_site_aniso_U_12
O00J 0.046(6) 0.019(4) 0.072(6) 0.008(4) 0.005(5) 0.014(4)
S2B 0.0261(16) 0.0290(14) 0.0370(17) 0.0022(13) 0.0045(15) -0.0024(13)
N3B 0.034(6) 0.031(6) 0.048(6) -0.006(5) -0.003(5) 0.004(5)
O005 0.025(5) 0.043(5) 0.056(5) -0.004(4) -0.010(4) -0.007(4)
O006 0.045(5) 0.046(5) 0.034(5) 0.001(4) 0.013(4) 0.002(4)
C19B 0.028(6) 0.018(5) 0.022(5) 0.000(4) 0.021(5) 0.006(5)
C20B 0.037(7) 0.022(6) 0.046(8) 0.007(5) -0.003(6) 0.000(6)
C21B 0.047(8) 0.023(6) 0.030(6) -0.003(5) 0.010(6) -0.010(6)
C22B 0.036(7) 0.031(6) 0.019(5) 0.006(5) -0.004(5) -0.013(5)
C23B 0.037(7) 0.027(6) 0.030(6) -0.004(5) 0.001(6) -0.006(5)
C24B 0.040(8) 0.019(6) 0.040(7) -0.006(5) 0.006(6) -0.009(5)
C1A 0.068(10) 0.032(7) 0.042(8) 0.001(6) -0.006(7) 0.002(7)
N1A 0.061(8) 0.032(6) 0.034(6) -0.003(4) 0.009(6) 0.014(5)
S1A 0.064(3) 0.056(2) 0.050(2) -0.0227(18) -0.026(2) 0.0275(19)
C2A 0.039(8) 0.041(7) 0.046(8) -0.006(6) -0.001(6) 0.017(6)
N2A 0.032(5) 0.025(5) 0.031(5) -0.004(4) 0.016(5) -0.008(4)
C3A 0.044(8) 0.037(6) 0.036(7) -0.021(6) 0.003(6) -0.014(6)
C4A 0.050(9) 0.032(7) 0.046(7) -0.008(6) 0.001(7) -0.001(6)
C5A 0.043(8) 0.040(7) 0.027(6) 0.001(5) 0.012(6) 0.000(6)
C6A 0.049(8) 0.042(8) 0.033(7) -0.017(6) -0.008(7) -0.003(6)
C7A 0.032(7) 0.066(9) 0.033(7) 0.001(6) -0.008(6) 0.019(6)
C8A 0.046(9) 0.066(9) 0.054(8) -0.021(7) -0.010(7) 0.038(7)
C9A 0.061(10) 0.062(9) 0.043(8) -0.022(7) -0.016(7) 0.039(7)
C10A 0.042(8) 0.058(8) 0.025(7) -0.010(6) -0.005(6) 0.014(6)
C11A 0.047(9) 0.068(10) 0.039(8) -0.025(7) -0.013(7) 0.019(8)
C12A 0.066(10) 0.057(9) 0.030(7) -0.002(6) 0.000(7) 0.026(8)
C13A 0.055(10) 0.053(9) 0.068(11) -0.009(8) -0.016(8) 0.013(7)
C14A 0.030(8) 0.068(9) 0.039(7) -0.019(7) -0.013(6) 0.016(7)
C15A 0.079(12) 0.075(11) 0.050(9) 0.000(8) 0.011(9) 0.003(9)
C16A 0.066(10) 0.052(9) 0.046(9) -0.019(7) -0.009(8) -0.003(7)
C17A 0.132(16) 0.059(10) 0.058(10) -0.013(8) 0.013(10) 0.031(10)
C18A 0.102(14) 0.062(11) 0.068(11) -0.040(8) 0.001(10) 0.003(9)
C1B 0.027(7) 0.043(7) 0.036(7) 0.002(6) 0.008(6) -0.001(6)
N1B 0.042(6) 0.040(6) 0.025(5) 0.000(4) 0.008(5) -0.016(5)
S1B 0.054(2) 0.0442(19) 0.0489(19) 0.0104(16) -0.0208(18) -0.0118(17)
C2B 0.035(7) 0.038(7) 0.028(6) 0.013(5) 0.004(5) 0.002(6)
N2B 0.026(5) 0.028(5) 0.031(5) 0.001(4) -0.006(4) 0.011(4)
C3B 0.035(7) 0.026(6) 0.039(7) 0.006(5) -0.002(6) 0.008(5)
C4B 0.056(9) 0.027(7) 0.046(8) 0.011(6) -0.011(7) 0.008(6)
C5B 0.043(8) 0.030(6) 0.021(5) 0.003(5) 0.002(6) 0.008(5)
C6B 0.031(7) 0.034(6) 0.043(7) 0.004(6) -0.011(6) -0.005(6)
C7B 0.038(8) 0.053(9) 0.052(8) 0.001(7) -0.007(7) -0.017(7)
C8B 0.054(9) 0.044(8) 0.046(8) 0.011(6) -0.018(7) -0.016(7)
C9B 0.074(11) 0.047(8) 0.031(7) 0.003(6) 0.006(7) 0.010(8)
C10B 0.026(7) 0.034(6) 0.036(7) -0.003(5) 0.001(6) -0.001(5)
C11B 0.043(8) 0.037(7) 0.029(7) 0.001(5) -0.026(6) 0.003(6)
C12B 0.038(8) 0.048(8) 0.045(7) -0.014(6) -0.006(7) -0.009(6)
C13B 0.081(11) 0.041(8) 0.040(8) -0.001(6) -0.012(8) -0.002(7)
C14B 0.042(8) 0.051(8) 0.032(6) -0.003(6) -0.013(6) 0.005(7)
C15B 0.065(10) 0.069(10) 0.028(7) -0.007(7) 0.009(7) 0.020(8)
C16B 0.074(10) 0.039(7) 0.049(9) -0.012(7) -0.018(8) 0.018(7)
C17B 0.116(14) 0.080(11) 0.040(8) -0.016(8) 0.004(9) 0.026(10)
C18B 0.094(13) 0.069(10) 0.031(7) -0.003(7) -0.027(8) 0.003(9)
O1A 0.034(5) 0.029(4) 0.073(6) -0.003(4) 0.021(5) -0.005(4)
O2A 0.029(5) 0.059(5) 0.038(5) 0.001(4) -0.015(4) 0.003(4)
S2A 0.0272(17) 0.0270(14) 0.0403(17) -0.0028(13) 0.0040(15) -0.0007(13)
N3A 0.048(7) 0.034(6) 0.027(5) 0.006(4) 0.005(5) 0.005(5)
O3A 0.038(5) 0.044(5) 0.029(4) 0.003(4) 0.005(4) 0.007(4)
C19A 0.033(7) 0.021(5) 0.032(6) 0.000(5) -0.013(6) 0.012(5)
C20A 0.038(8) 0.026(6) 0.035(6) -0.008(5) 0.004(6) 0.011(5)
C21A 0.044(8) 0.028(7) 0.038(7) 0.003(5) -0.003(6) 0.002(6)
C22A 0.029(7) 0.027(6) 0.026(6) -0.006(5) 0.005(5) -0.003(5)
C23A 0.009(6) 0.022(6) 0.060(8) 0.002(5) -0.002(5) 0.002(5)
C24A 0.032(7) 0.013(5) 0.045(7) 0.006(5) -0.006(6) -0.003(5)

loop_
_atom_type_symbol
_atom_type_description
_atom_type_scat_dispersion_real
_atom_type_scat_dispersion_imag
_atom_type_scat_source
C C 0.0033 0.0016 'International Tables Vol C Tables 4.2.6.8 and 6.1.1.4'
H H 0.0000 0.0000 'International Tables Vol C Tables 4.2.6.8 and 6.1.1.4'
N N 0.0061 0.0033 'International Tables Vol C Tables 4.2.6.8 and 6.1.1.4'
O O 0.0106 0.0060 'International Tables Vol C Tables 4.2.6.8 and 6.1.1.4'
S S 0.1246 0.1234 'International Tables Vol C Tables 4.2.6.8 and 6.1.1.4'

loop_
_geom_angle_atom_site_label_1
_geom_angle_atom_site_label_2
_geom_angle_atom_site_label_3
_geom_angle
_geom_angle_site_symmetry_1
_geom_angle_site_symmetry_3
_geom_angle_publ_flag
O00J S2B C19B 107.0(5) . . ?
O005 S2B O00J 114.4(5) . . ?
O005 S2B C19B 106.6(5) . . ?
O006 S2B O00J 110.9(5) . . ?
O006 S2B O005 112.2(5) . . ?
O006 S2B C19B 105.1(5) . . ?
H3BC N3B H3BD 108.4 . . ?
C22B N3B H3BC 110.2 . . ?
C22B N3B H3BD 109.8 . . ?
C20B C19B S2B 121.2(8) . . ?
C24B C19B S2B 122.6(8) . . ?
C24B C19B C20B 116.3(10) . . ?
C19B C20B H20B 118.7 . . ?
C21B C20B C19B 122.6(10) . . ?
C21B C20B H20B 118.7 . . ?
C20B C21B H21B 120.6 . . ?
C20B C21B C22B 118.8(10) . . ?
C22B C21B H21B 120.6 . . ?
C21B C22B N3B 120.4(10) . . ?
C23B C22B N3B 120.3(10) . . ?
C23B C22B C21B 119.0(11) . . ?
C22B C23B H23B 119.6 . . ?
C24B C23B C22B 120.8(10) . . ?
C24B C23B H23B 119.6 . . ?
C19B C24B H24B 118.9 . . ?
C23B C24B C19B 122.2(10) . . ?
C23B C24B H24B 118.9 . . ?
H1AC C1A H1AD 108.1 . . ?
N1A C1A H1AC 109.6 . . ?
N1A C1A H1AD 109.6 . . ?
N1A C1A C2A 110.4(11) . . ?
C2A C1A H1AC 109.6 . . ?
C2A C1A H1AD 109.6 . . ?
C1A N1A H1AA 109.4 . . ?
C1A N1A H1AB 109.4 . . ?
C1A N1A C4A 111.3(9) . . ?
H1AA N1A H1AB 108.0 . . ?
C4A N1A H1AA 109.4 . . ?
C4A N1A H1AB 109.4 . . ?
C10A S1A C11A 102.6(6) . . ?
C1A C2A H2AA 109.5 . . ?
C1A C2A H2AB 109.5 . . ?
H2AA C2A H2AB 108.1 . . ?
N2A C2A C1A 110.5(10) . . ?
N2A C2A H2AA 109.5 . . ?
N2A C2A H2AB 109.5 . . ?
C3A N2A C2A 110.3(9) . . ?
C5A N2A C2A 111.9(8) . . ?
C5A N2A C3A 114.8(9) . . ?
N2A C3A H3AA 109.9 . . ?
N2A C3A H3AB 109.9 . . ?
N2A C3A C4A 109.1(10) . . ?
H3AA C3A H3AB 108.3 . . ?
C4A C3A H3AA 109.9 . . ?
C4A C3A H3AB 109.9 . . ?
N1A C4A C3A 111.3(9) . . ?
N1A C4A H4AA 109.4 . . ?
N1A C4A H4AB 109.4 . . ?
C3A C4A H4AA 109.4 . . ?
C3A C4A H4AB 109.4 . . ?
H4AA C4A H4AB 108.0 . . ?
C6A C5A N2A 122.4(10) . . ?
C6A C5A C10A 119.4(11) . . ?
C10A C5A N2A 118.2(11) . . ?
C5A C6A H6A 119.5 . . ?
C5A C6A C7A 121.0(11) . . ?
C7A C6A H6A 119.5 . . ?
C6A C7A H7A 120.2 . . ?
C8A C7A C6A 119.6(11) . . ?
C8A C7A H7A 120.2 . . ?
C7A C8A H8A 119.8 . . ?
C9A C8A C7A 120.3(11) . . ?
C9A C8A H8A 119.8 . . ?
C8A C9A H9A 119.3 . . ?
C8A C9A C10A 121.4(12) . . ?
C10A C9A H9A 119.3 . . ?
C5A C10A S1A 118.0(9) . . ?
C5A C10A C9A 118.1(11) . . ?
C9A C10A S1A 123.9(9) . . ?
C12A C11A S1A 123.0(11) . . ?
C16A C11A S1A 117.6(12) . . ?
C16A C11A C12A 119.3(12) . . ?
C11A C12A C13A 118.4(12) . . ?
C11A C12A C17A 121.1(12) . . ?
C13A C12A C17A 120.5(14) . . ?
C12A C13A H13A 119.4 . . ?
C12A C13A C14A 121.2(14) . . ?
C14A C13A H13A 119.4 . . ?
C13A C14A C18A 118.0(13) . . ?
C15A C14A C13A 118.9(12) . . ?
C15A C14A C18A 123.0(14) . . ?
C14A C15A H15A 120.1 . . ?
C14A C15A C16A 119.8(14) . . ?
C16A C15A H15A 120.1 . . ?
C11A C16A C15A 122.3(14) . . ?
C11A C16A H16A 118.9 . . ?
C15A C16A H16A 118.9 . . ?
C12A C17A H17A 109.5 . . ?
C12A C17A H17B 109.5 . . ?
C12A C17A H17C 109.5 . . ?
H17A C17A H17B 109.5 . . ?
H17A C17A H17C 109.5 . . ?
H17B C17A H17C 109.5 . . ?
C14A C18A H18A 109.5 . . ?
C14A C18A H18B 109.5 . . ?
C14A C18A H18C 109.5 . . ?
H18A C18A H18B 109.5 . . ?
H18A C18A H18C 109.5 . . ?
H18B C18A H18C 109.5 . . ?
H1BC C1B H1BD 108.2 . . ?
N1B C1B H1BC 109.7 . . ?
N1B C1B H1BD 109.7 . . ?
N1B C1B C2B 109.7(9) . . ?
C2B C1B H1BC 109.7 . . ?
C2B C1B H1BD 109.7 . . ?
C1B N1B H1BA 109.2 . . ?
C1B N1B H1BB 109.2 . . ?
C1B N1B C4B 112.3(8) . . ?
H1BA N1B H1BB 107.9 . . ?
C4B N1B H1BA 109.2 . . ?
C4B N1B H1BB 109.2 . . ?
C10B S1B C11B 103.5(5) . . ?
C1B C2B H2BA 109.4 . . ?
C1B C2B H2BB 109.4 . . ?
H2BA C2B H2BB 108.0 . . ?
N2B C2B C1B 111.0(9) . . ?
N2B C2B H2BA 109.4 . . ?
N2B C2B H2BB 109.4 . . ?
C2B N2B C3B 110.1(9) . . ?
C2B N2B C5B 114.1(8) . . ?
C5B N2B C3B 113.3(8) . . ?
N2B C3B H3BA 109.8 . . ?
N2B C3B H3BB 109.8 . . ?
N2B C3B C4B 109.3(9) . . ?
H3BA C3B H3BB 108.3 . . ?
C4B C3B H3BA 109.8 . . ?
C4B C3B H3BB 109.8 . . ?
N1B C4B C3B 112.1(9) . . ?
N1B C4B H4BA 109.2 . . ?
N1B C4B H4BB 109.2 . . ?
C3B C4B H4BA 109.2 . . ?
C3B C4B H4BB 109.2 . . ?
H4BA C4B H4BB 107.9 . . ?
C6B C5B N2B 122.9(9) . . ?
C6B C5B C10B 119.2(11) . . ?
C10B C5B N2B 117.9(10) . . ?
C5B C6B H6B 120.0 . . ?
C7B C6B C5B 120.0(11) . . ?
C7B C6B H6B 120.0 . . ?
C6B C7B H7B 120.1 . . ?
C8B C7B C6B 119.7(12) . . ?
C8B C7B H7B 120.1 . . ?
C7B C8B H8B 119.1 . . ?
C7B C8B C9B 121.8(12) . . ?
C9B C8B H8B 119.1 . . ?
C8B C9B H9B 119.8 . . ?
C8B C9B C10B 120.3(12) . . ?
C10B C9B H9B 119.8 . . ?
C5B C10B S1B 119.1(9) . . ?
C9B C10B S1B 122.1(10) . . ?
C9B C10B C5B 118.8(11) . . ?
C12B C11B S1B 120.6(10) . . ?
C12B C11B C16B 120.6(11) . . ?
C16B C11B S1B 118.8(9) . . ?
C11B C12B C13B 117.7(12) . . ?
C11B C12B C17B 123.7(12) . . ?
C13B C12B C17B 118.6(12) . . ?
C12B C13B H13B 118.7 . . ?
C14B C13B C12B 122.5(13) . . ?
C14B C13B H13B 118.7 . . ?
C13B C14B C18B 120.0(12) . . ?
C15B C14B C13B 116.6(11) . . ?
C15B C14B C18B 123.5(12) . . ?
C14B C15B H15B 119.3 . . ?
C16B C15B C14B 121.5(12) . . ?
C16B C15B H15B 119.3 . . ?
C11B C16B H16B 119.4 . . ?
C15B C16B C11B 121.1(12) . . ?
C15B C16B H16B 119.4 . . ?
C12B C17B H17D 109.5 . . ?
C12B C17B H17E 109.5 . . ?
C12B C17B H17F 109.5 . . ?
H17D C17B H17E 109.5 . . ?
H17D C17B H17F 109.5 . . ?
H17E C17B H17F 109.5 . . ?
C14B C18B H18D 109.5 . . ?
C14B C18B H18E 109.5 . . ?
C14B C18B H18F 109.5 . . ?
H18D C18B H18E 109.5 . . ?
H18D C18B H18F 109.5 . . ?
H18E C18B H18F 109.5 . . ?
O1A S2A O2A 114.2(5) . . ?
O1A S2A O3A 111.7(5) . . ?
O1A S2A C19A 107.8(5) . . ?
O2A S2A O3A 110.1(5) . . ?
O2A S2A C19A 107.4(5) . . ?
O3A S2A C19A 105.1(5) . . ?
H3AC N3A H3AD 109.2 . . ?
C22A N3A H3AC 109.2 . . ?
C22A N3A H3AD 109.6 . . ?
C20A C19A S2A 120.5(8) . . ?
C20A C19A C24A 120.8(11) . . ?
C24A C19A S2A 118.6(8) . . ?
C19A C20A H20A 120.2 . . ?
C19A C20A C21A 119.6(10) . . ?
C21A C20A H20A 120.2 . . ?
C20A C21A H21A 119.8 . . ?
C22A C21A C20A 120.4(10) . . ?
C22A C21A H21A 119.8 . . ?
C21A C22A N3A 119.0(10) . . ?
C21A C22A C23A 119.3(10) . . ?
C23A C22A N3A 121.5(9) . . ?
C22A C23A H23A 119.8 . . ?
C24A C23A C22A 120.4(9) . . ?
C24A C23A H23A 119.8 . . ?
C19A C24A H24A 120.3 . . ?
C23A C24A C19A 119.4(9) . . ?
C23A C24A H24A 120.3 . . ?

loop_
_geom_bond_atom_site_label_1
_geom_bond_atom_site_label_2
_geom_bond_distance
_geom_bond_site_symmetry_2
_geom_bond_publ_flag
O00J S2B 1.470(7) . ?
S2B O005 1.460(8) . ?
S2B O006 1.458(8) . ?
S2B C19B 1.722(10) . ?
N3B H3BC 0.8700 . ?
N3B H3BD 0.8684 . ?
N3B C22B 1.408(13) . ?
C19B C20B 1.415(14) . ?
C19B C24B 1.403(13) . ?
C20B H20B 0.9300 . ?
C20B C21B 1.373(14) . ?
C21B H21B 0.9300 . ?
C21B C22B 1.407(14) . ?
C22B C23B 1.403(15) . ?
C23B H23B 0.9300 . ?
C23B C24B 1.348(15) . ?
C24B H24B 0.9300 . ?
C1A H1AC 0.9700 . ?
C1A H1AD 0.9700 . ?
C1A N1A 1.472(14) . ?
C1A C2A 1.504(15) . ?
N1A H1AA 0.9700 . ?
N1A H1AB 0.9700 . ?
N1A C4A 1.494(14) . ?
S1A C10A 1.772(12) . ?
S1A C11A 1.778(12) . ?
C2A H2AA 0.9700 . ?
C2A H2AB 0.9700 . ?
C2A N2A 1.470(14) . ?
N2A C3A 1.463(13) . ?
N2A C5A 1.437(13) . ?
C3A H3AA 0.9700 . ?
C3A H3AB 0.9700 . ?
C3A C4A 1.514(15) . ?
C4A H4AA 0.9700 . ?
C4A H4AB 0.9700 . ?
C5A C6A 1.384(16) . ?
C5A C10A 1.400(15) . ?
C6A H6A 0.9300 . ?
C6A C7A 1.390(16) . ?
C7A H7A 0.9300 . ?
C7A C8A 1.370(17) . ?
C8A H8A 0.9300 . ?
C8A C9A 1.361(17) . ?
C9A H9A 0.9300 . ?
C9A C10A 1.407(15) . ?
C11A C12A 1.396(18) . ?
C11A C16A 1.369(19) . ?
C12A C13A 1.401(18) . ?
C12A C17A 1.515(18) . ?
C13A H13A 0.9300 . ?
C13A C14A 1.404(19) . ?
C14A C15A 1.367(18) . ?
C14A C18A 1.526(17) . ?
C15A H15A 0.9300 . ?
C15A C16A 1.384(18) . ?
C16A H16A 0.9300 . ?
C17A H17A 0.9600 . ?
C17A H17B 0.9600 . ?
C17A H17C 0.9600 . ?
C18A H18A 0.9600 . ?
C18A H18B 0.9600 . ?
C18A H18C 0.9600 . ?
C1B H1BC 0.9700 . ?
C1B H1BD 0.9700 . ?
C1B N1B 1.476(14) . ?
C1B C2B 1.524(15) . ?
N1B H1BA 0.9700 . ?
N1B H1BB 0.9700 . ?
N1B C4B 1.479(14) . ?
S1B C10B 1.782(12) . ?
S1B C11B 1.792(11) . ?
C2B H2BA 0.9700 . ?
C2B H2BB 0.9700 . ?
C2B N2B 1.433(13) . ?
N2B C3B 1.484(13) . ?
N2B C5B 1.445(14) . ?
C3B H3BA 0.9700 . ?
C3B H3BB 0.9700 . ?
C3B C4B 1.501(15) . ?
C4B H4BA 0.9700 . ?
C4B H4BB 0.9700 . ?
C5B C6B 1.393(16) . ?
C5B C10B 1.396(15) . ?
C6B H6B 0.9300 . ?
C6B C7B 1.392(15) . ?
C7B H7B 0.9300 . ?
C7B C8B 1.327(17) . ?
C8B H8B 0.9300 . ?
C8B C9B 1.374(17) . ?
C9B H9B 0.9300 . ?
C9B C10B 1.381(16) . ?
C11B C12B 1.372(15) . ?
C11B C16B 1.375(17) . ?
C12B C13B 1.413(17) . ?
C12B C17B 1.482(17) . ?
C13B H13B 0.9300 . ?
C13B C14B 1.395(17) . ?
C14B C15B 1.393(16) . ?
C14B C18B 1.511(16) . ?
C15B H15B 0.9300 . ?
C15B C16B 1.362(17) . ?
C16B H16B 0.9300 . ?
C17B H17D 0.9600 . ?
C17B H17E 0.9600 . ?
C17B H17F 0.9600 . ?
C18B H18D 0.9600 . ?
C18B H18E 0.9600 . ?
C18B H18F 0.9600 . ?
O1A S2A 1.444(7) . ?
O2A S2A 1.450(8) . ?
S2A O3A 1.471(8) . ?
S2A C19A 1.782(12) . ?
N3A H3AC 0.8624 . ?
N3A H3AD 0.8625 . ?
N3A C22A 1.407(13) . ?
C19A C20A 1.371(13) . ?
C19A C24A 1.384(14) . ?
C20A H20A 0.9300 . ?
C20A C21A 1.393(16) . ?
C21A H21A 0.9300 . ?
C21A C22A 1.374(15) . ?
C22A C23A 1.399(14) . ?
C23A H23A 0.9300 . ?
C23A C24A 1.376(14) . ?
C24A H24A 0.9300 . ?

loop_
_geom_torsion_atom_site_label_1
_geom_torsion_atom_site_label_2
_geom_torsion_atom_site_label_3
_geom_torsion_atom_site_label_4
_geom_torsion
_geom_torsion_site_symmetry_1
_geom_torsion_site_symmetry_2
_geom_torsion_site_symmetry_3
_geom_torsion_site_symmetry_4
_geom_torsion_publ_flag
O00J S2B C19B C20B -22.1(10) . . . . ?
O00J S2B C19B C24B 157.7(8) . . . . ?
S2B C19B C20B C21B -176.7(9) . . . . ?
S2B C19B C24B C23B 178.2(9) . . . . ?
N3B C22B C23B C24B -171.3(10) . . . . ?
O005 S2B C19B C20B -144.9(9) . . . . ?
O005 S2B C19B C24B 34.9(10) . . . . ?
O006 S2B C19B C20B 95.8(9) . . . . ?
O006 S2B C19B C24B -84.4(9) . . . . ?
C19B C20B C21B C22B -1.6(17) . . . . ?
C20B C19B C24B C23B -1.9(16) . . . . ?
C20B C21B C22B N3B 172.9(10) . . . . ?
C20B C21B C22B C23B -2.0(16) . . . . ?
C21B C22B C23B C24B 3.5(16) . . . . ?
C22B C23B C24B C19B -1.5(17) . . . . ?
C24B C19B C20B C21B 3.5(16) . . . . ?
C1A N1A C4A C3A 54.4(13) . . . . ?
C1A C2A N2A C3A -61.1(12) . . . . ?
C1A C2A N2A C5A 169.8(10) . . . . ?
N1A C1A C2A N2A 57.4(13) . . . . ?
S1A C11A C12A C13A -177.5(10) . . . . ?
S1A C11A C12A C17A 2.8(19) . . . . ?
S1A C11A C16A C15A 179.7(12) . . . . ?
C2A C1A N1A C4A -54.0(13) . . . . ?
C2A N2A C3A C4A 60.1(12) . . . . ?
C2A N2A C5A C6A 99.6(13) . . . . ?
C2A N2A C5A C10A -81.7(13) . . . . ?
N2A C3A C4A N1A -56.8(13) . . . . ?
N2A C5A C6A C7A -180.0(11) . . . . ?
N2A C5A C10A S1A -3.0(15) . . . . ?
N2A C5A C10A C9A 177.4(11) . . . . ?
C3A N2A C5A C6A -27.1(15) . . . . ?
C3A N2A C5A C10A 151.6(11) . . . . ?
C5A N2A C3A C4A -172.4(9) . . . . ?
C5A C6A C7A C8A 1(2) . . . . ?
C6A C5A C10A S1A 175.8(9) . . . . ?
C6A C5A C10A C9A -3.8(19) . . . . ?
C6A C7A C8A C9A 0(2) . . . . ?
C7A C8A C9A C10A -2(2) . . . . ?
C8A C9A C10A S1A -175.2(12) . . . . ?
C8A C9A C10A C5A 4(2) . . . . ?
C10A S1A C11A C12A -81.4(12) . . . . ?
C10A S1A C11A C16A 102.2(12) . . . . ?
C10A C5A C6A C7A 1.3(19) . . . . ?
C11A S1A C10A C5A 171.5(10) . . . . ?
C11A S1A C10A C9A -9.0(15) . . . . ?
C11A C12A C13A C14A -2(2) . . . . ?
C12A C11A C16A C15A 3(2) . . . . ?
C12A C13A C14A C15A 3(2) . . . . ?
C12A C13A C14A C18A 179.0(13) . . . . ?
C13A C14A C15A C16A -1(2) . . . . ?
C14A C15A C16A C11A -2(2) . . . . ?
C16A C11A C12A C13A -1(2) . . . . ?
C16A C11A C12A C17A 179.2(13) . . . . ?
C17A C12A C13A C14A 177.8(12) . . . . ?
C18A C14A C15A C16A -176.9(14) . . . . ?
C1B N1B C4B C3B 52.8(13) . . . . ?
C1B C2B N2B C3B -61.7(12) . . . . ?
C1B C2B N2B C5B 169.6(9) . . . . ?
N1B C1B C2B N2B 57.3(12) . . . . ?
S1B C11B C12B C13B -178.7(10) . . . . ?
S1B C11B C12B C17B 0.9(18) . . . . ?
S1B C11B C16B C15B 178.9(11) . . . . ?
C2B C1B N1B C4B -52.1(12) . . . . ?
C2B N2B C3B C4B 60.1(12) . . . . ?
C2B N2B C5B C6B 103.0(12) . . . . ?
C2B N2B C5B C10B -74.8(12) . . . . ?
N2B C3B C4B N1B -55.3(13) . . . . ?
N2B C5B C6B C7B -178.2(11) . . . . ?
N2B C5B C10B S1B -6.0(14) . . . . ?
N2B C5B C10B C9B 175.6(10) . . . . ?
C3B N2B C5B C6B -24.1(14) . . . . ?
C3B N2B C5B C10B 158.1(10) . . . . ?
C5B N2B C3B C4B -170.7(10) . . . . ?
C5B C6B C7B C8B 2(2) . . . . ?
C6B C5B C10B S1B 176.0(8) . . . . ?
C6B C5B C10B C9B -2.3(17) . . . . ?
C6B C7B C8B C9B -1(2) . . . . ?
C7B C8B C9B C10B -1(2) . . . . ?
C8B C9B C10B S1B -175.0(10) . . . . ?
C8B C9B C10B C5B 3.2(18) . . . . ?
C10B S1B C11B C12B -84.2(11) . . . . ?
C10B S1B C11B C16B 94.6(11) . . . . ?
C10B C5B C6B C7B -0.4(17) . . . . ?
C11B S1B C10B C5B 176.0(9) . . . . ?
C11B S1B C10B C9B -5.7(12) . . . . ?
C11B C12B C13B C14B -2(2) . . . . ?
C12B C11B C16B C15B -2(2) . . . . ?
C12B C13B C14B C15B 0(2) . . . . ?
C12B C13B C14B C18B -179.9(13) . . . . ?
C13B C14B C15B C16B 0(2) . . . . ?
C14B C15B C16B C11B 1(2) . . . . ?
C16B C11B C12B C13B 2.4(19) . . . . ?
C16B C11B C12B C17B -177.9(13) . . . . ?
C17B C12B C13B C14B 178.7(13) . . . . ?
C18B C14B C15B C16B -179.7(14) . . . . ?
O1A S2A C19A C20A 154.3(8) . . . . ?
O1A S2A C19A C24A -25.4(10) . . . . ?
O2A S2A C19A C20A 30.8(10) . . . . ?
O2A S2A C19A C24A -148.9(9) . . . . ?
S2A C19A C20A C21A 178.0(9) . . . . ?
S2A C19A C24A C23A -178.7(9) . . . . ?
N3A C22A C23A C24A 171.6(10) . . . . ?
O3A S2A C19A C20A -86.4(9) . . . . ?
O3A S2A C19A C24A 93.9(9) . . . . ?
C19A C20A C21A C22A 0.3(17) . . . . ?
C20A C19A C24A C23A 1.5(17) . . . . ?
C20A C21A C22A N3A -172.4(10) . . . . ?
C20A C21A C22A C23A 2.3(17) . . . . ?
C21A C22A C23A C24A -3.0(17) . . . . ?
C22A C23A C24A C19A 1.1(17) . . . . ?
C24A C19A C20A C21A -2.3(16) . . . . ?
